data_7250880
loop_
_publ_author_name
'Pavlov, Kirill G.'
'Grudova, Mariya R.'
'Kubasov, Alexey S.'
'Khrustalev, Victor N.'
'Kritchenkov, Ilia S.'
'Gomila, Rosa M.'
'Frontera, Antonio'
'Tskhovrebov, Alexander G.'

_publ_section_title
;
 Thiophenyl and benzothiophenyl gold isocyanide complexes: synthesis,
 structures, and aurophilic and gold-involving chalcogen bonding
 interactions
;
_journal_issue 43
_journal_name_full CrystEngComm
_journal_page_first 7021
_journal_page_last 7031
_journal_paper_doi 10.1039/D5CE00724K
_journal_volume 27
_journal_year 2025
_chemical_formula_moiety 'C52 H48 Au4 N4 S4'
_chemical_formula_sum 'C52 H48 Au4 N4 S4'
_chemical_formula_weight 1645.05
_space_group_crystal_system monoclinic
_space_group_IT_number 14
_space_group_name_Hall '-P 2ybc'
_space_group_name_H-M_alt 'P 1 21/c 1'
_atom_sites_solution_hydrogens geom
_audit_creation_date 2025-04-15
_audit_creation_method
;
Olex2 1.5
(compiled 2025.03.04 svn.red2d20d0 for OlexSys, GUI svn.r7188)
;
_audit_update_record
;
2025-04-22 deposited with the CCDC.	2025-09-22 downloaded from the CCDC.
;
_cell_angle_alpha 90
_cell_angle_beta 112.548(2)
_cell_angle_gamma 90
_cell_formula_units_Z 4
_cell_length_a 20.5871(11)
_cell_length_b 12.3929(7)
_cell_length_c 21.3684(14)
_cell_measurement_reflns_used 9798
_cell_measurement_temperature 100.0
_cell_measurement_theta_max 30.04
_cell_measurement_theta_min 2.40
_cell_volume 5035.1(5)
_computing_cell_refinement 'SAINT V8.40A (Bruker, 2019)'
_computing_data_reduction 'SAINT V8.40A (Bruker, 2019)'
_computing_molecular_graphics 'Olex2 1.5 (Dolomanov et al., 2009)'
_computing_publication_material 'Olex2 1.5 (Dolomanov et al., 2009)'
_computing_structure_refinement 'SHELXL 2018/3 (Sheldrick, 2015)'
_computing_structure_solution 'SHELXT 2014/5 (Sheldrick, 2014)'
_diffrn_ambient_temperature 100.0
_diffrn_measured_fraction_theta_full 1.000
_diffrn_measured_fraction_theta_max 1.000
_diffrn_measurement_device_type 'Bruker APEX-II CCD'
_diffrn_measurement_method '\f and \w scans'
_diffrn_radiation_type MoK\a
_diffrn_radiation_wavelength 0.71073
_diffrn_reflns_av_R_equivalents 0.0358
_diffrn_reflns_av_unetI/netI 0.0356
_diffrn_reflns_Laue_measured_fraction_full 1.000
_diffrn_reflns_Laue_measured_fraction_max 1.000
_diffrn_reflns_limit_h_max 26
_diffrn_reflns_limit_h_min -26
_diffrn_reflns_limit_k_max 15
_diffrn_reflns_limit_k_min -16
_diffrn_reflns_limit_l_max 27
_diffrn_reflns_limit_l_min -27
_diffrn_reflns_number 41666
_diffrn_reflns_point_group_measured_fraction_full 1.000
_diffrn_reflns_point_group_measured_fraction_max 1.000
_diffrn_reflns_theta_full 25.242
_diffrn_reflns_theta_max 27.500
_diffrn_reflns_theta_min 1.926
_diffrn_source_current 1.4
_diffrn_source_power 0.07
_diffrn_source_voltage 50.0
_diffrn_standards_number 0
_exptl_absorpt_coefficient_mu 11.824
_exptl_absorpt_correction_T_max 0.7460
_exptl_absorpt_correction_T_min 0.4978
_exptl_absorpt_correction_type multi-scan
_exptl_absorpt_process_details
;
SADABS-2016/2 (Bruker,2016/2) was used for absorption correction.
wR2(int) was 0.1085 before and 0.0551 after correction.
The Ratio of minimum to maximum transmission is 0.6673.
The \l/2 correction factor is Not present.
;
_exptl_crystal_colour colourless
_exptl_crystal_colour_primary colourless
_exptl_crystal_density_diffrn 2.170
_exptl_crystal_description block
_exptl_crystal_F_000 3072
_exptl_crystal_size_max 0.4
_exptl_crystal_size_mid 0.4
_exptl_crystal_size_min 0.2
_refine_diff_density_max 1.026
_refine_diff_density_min -0.838
_refine_diff_density_rms 0.141
_refine_ls_extinction_method none
_refine_ls_goodness_of_fit_ref 1.036
_refine_ls_hydrogen_treatment constr
_refine_ls_matrix_type full
_refine_ls_number_parameters 609
_refine_ls_number_reflns 11555
_refine_ls_number_restraints 47
_refine_ls_restrained_S_all 1.052
_refine_ls_R_factor_all 0.0311
_refine_ls_R_factor_gt 0.0239
_refine_ls_shift/su_max 0.003
_refine_ls_shift/su_mean 0.000
_refine_ls_structure_factor_coef Fsqd
_refine_ls_weighting_details 'w=1/[\s^2^(Fo^2^)+(0.0077P)^2^+7.6350P] where P=(Fo^2^+2Fc^2^)/3'
_refine_ls_weighting_scheme calc
_refine_ls_wR_factor_gt 0.0440
_refine_ls_wR_factor_ref 0.0460
_reflns_Friedel_coverage 0.000
_reflns_number_gt 10132
_reflns_number_total 11555
_reflns_threshold_expression 'I > 2\s(I)'
_cod_data_source_file d5ce00724k2.cif
_cod_data_source_block mg-6_tetr_a
_cod_depositor_comments 'Adding full bibliography for 7250880--7250889.cif.'
_cod_database_code 7250880
_shelx_shelxl_version_number 2018/3
_shelx_space_group_comment
;
The symmetry employed for this shelxl refinement is uniquely defined
by the following loop, which should always be used as a source of
symmetry information in preference to the above space-group names.
They are only intended as comments.
;
_shelx_estimated_absorpt_t_max 0.201
_shelx_estimated_absorpt_t_min 0.088
_olex2_refinement_description
;
1. Restrained distances
 S4B-C40
 1.712 with sigma of 0.02
 C41A-C40
 1.455 with sigma of 0.02
 C41B-C42B
 1.455 with sigma of 0.02
 C41A-C42A
 1.471 with sigma of 0.02
 C42A-C43A
 1.455 with sigma of 0.02
 C40-S4A
 1.712 with sigma of 0.02
 S4A-C43A
 1.712 with sigma of 0.02
 C43B-C42B
 1.455 with sigma of 0.02
 S4B-C43B
 1.712 with sigma of 0.02
 C41B-C40
 1.455 with sigma of 0.02
 C40-S4B
 1.712 with sigma of 0.02
 C28B-C27
 1.455 with sigma of 0.02
 S3A-C27
 1.712 with sigma of 0.02
 S3A-C30
 1.712 with sigma of 0.02
 S3B-C29
 1.712 with sigma of 0.02
 S3B-C27
 1.712 with sigma of 0.02
 C29-C28A
 1.471 with sigma of 0.02
 C30-C28B
 1.471 with sigma of 0.02
 C28A-C27
 1.455 with sigma of 0.02
 C15A-C16
 1.471 with sigma of 0.02
 C15A-C14
 1.455 with sigma of 0.02
 C15B-C14
 1.455 with sigma of 0.02
 C16-C17
 1.455 with sigma of 0.02
 S2A-C17
 1.712 with sigma of 0.02
 C16-S2B
 1.712 with sigma of 0.02
 C16-C15A
 1.471 with sigma of 0.02
 C15B-C17
 1.471 with sigma of 0.02
 S2A-C14
 1.712 with sigma of 0.02
 C17-C16
 1.455 with sigma of 0.02
 C2A-C4
 1.471 with sigma of 0.02
 S1A-C3
 1.712 with sigma of 0.02
 C4-S1B
 1.712 with sigma of 0.02
 C4-C3
 1.455 with sigma of 0.02
 S1B-C1
 1.712 with sigma of 0.02
 S1A-C1
 1.712 with sigma of 0.02
 C3-C2B
 1.471 with sigma of 0.02
 C1-C2B
 1.455 with sigma of 0.02
2. Restrained planarity
 S4A, C41A, C42A, C43A
 with sigma of 0.1
 S4B, C41B, C42B, C43B
 with sigma of 0.1
 S4B, C40, C41B, C42B, C43B
 with sigma of 0.1
 S4A, C40, C41A, C42A, C43A
 with sigma of 0.1
 S3A, C27, C28A, C29, C30
 with sigma of 0.1
 S3B, C27, C28B, C29, C30
 with sigma of 0.1
3. Uiso/Uaniso restraints and constraints
Uanis(C42B) = Uanis(C43A)
Uanis(C41A) = Uanis(C41B)
Uanis(S4B) = Uanis(S4A)
Uanis(C15A) = Uanis(C15B)
Uanis(S1A) = Uanis(S1B)
Uanis(C2B) = Uanis(C2A)
Uanis(C28B) = Uanis(C28A)
Uanis(S3A) = Uanis(S3B)
Uanis(C43B) = Uanis(C42A)
Uanis(C43A) = Uanis(C42B)
Uanis(C41A) = Uanis(C42A)
Uanis(C43A) = Uanis(C41B)
4. Others
 Fixed Sof: S1A(0.8) S1B(0.2) S2A(0.55) S2B(0.45) S3A(0.8) S3B(0.2) S4A(0.5)
 S4B(0.5) C2A(0.8) H2A(0.8) C2B(0.2) H2B(0.2) H3A(0.8) H3B(0.2) H4B(0.2)
 H4A(0.8) C15A(0.55) H15A(0.55) C15B(0.45) H15B(0.45) H16A(0.45) H16(0.55)
 H17(0.55) H17A(0.45) C28A(0.8) H28A(0.8) C28B(0.2) H28B(0.2) H29A(0.2)
 H29(0.8) H30(0.8) H30A(0.2) C41A(0.5) H41A(0.5) C41B(0.5) H41B(0.5) C42A(0.5)
 H42A(0.5) C42B(0.5) H42B(0.5) C43A(0.5) H43A(0.5) C43B(0.5) H43B(0.5)
5.a Aromatic/amide H refined with riding coordinates:
 C2A(H2A), C2B(H2B), C3(H3A), C3(H3B), C4(H4B), C4(H4A), C8(H8), C9(H9),
 C10(H10), C15A(H15A), C15B(H15B), C16(H16A), C16(H16), C17(H17), C17(H17A),
 C21(H21), C22(H22), C23(H23), C28A(H28A), C28B(H28B), C29(H29A), C29(H29),
 C30(H30), C30(H30A), C34(H34), C35(H35), C36(H36), C41A(H41A), C41B(H41B),
 C42A(H42A), C42B(H42B), C43A(H43A), C43B(H43B), C47(H47), C48(H48), C49(H49)
5.b Idealised Me refined as rotating group:
 C12(H12A,H12B,H12C), C13(H13A,H13B,H13C), C25(H25A,H25B,H25C), C26(H26A,H26B,
 H26C), C38(H38A,H38B,H38C), C39(H39A,H39B,H39C), C51(H51A,H51B,H51C), C52(H52A,
 H52B,H52C)
;
_olex2_submission_special_instructions 'No special instructions were received'

loop_
_space_group_symop_operation_xyz
'x, y, z'
'-x, y+1/2, -z+1/2'
'-x, -y, -z'
'x, -y-1/2, z-1/2'

loop_
_atom_site_label
_atom_site_type_symbol
_atom_site_fract_x
_atom_site_fract_y
_atom_site_fract_z
_atom_site_U_iso_or_equiv
_atom_site_adp_type
_atom_site_occupancy
_atom_site_site_symmetry_order
_atom_site_calc_flag
_atom_site_refinement_flags_posn
_atom_site_refinement_flags_adp
_atom_site_refinement_flags_occupancy
_atom_site_disorder_assembly
_atom_site_disorder_group
Au1 Au 0.91504(2) 0.62753(2) 0.61857(2) 0.02009(4) Uani 1 1 d . . . . .
Au2 Au 0.80255(2) 0.54052(2) 0.67401(2) 0.01558(4) Uani 1 1 d . . . . .
Au3 Au 0.71031(2) 0.43527(2) 0.75036(2) 0.01612(4) Uani 1 1 d . . . . .
Au4 Au 0.61682(2) 0.29901(2) 0.81043(2) 0.02259(4) Uani 1 1 d . . . . .
S1A S 0.78010(8) 0.78304(12) 0.55046(12) 0.0203(3) Uani 0.8 1 d D . P A 1
S1B S 0.9111(5) 0.8846(7) 0.5999(4) 0.0203(3) Uani 0.2 1 d D . P A 2
S2A S 0.7502(3) 0.2991(3) 0.6223(2) 0.0195(6) Uani 0.55 1 d D . P B 1
S2B S 0.7973(4) 0.4220(4) 0.5351(3) 0.0223(9) Uani 0.45 1 d D . P B 2
S3A S 0.86549(8) 0.32619(13) 0.81151(7) 0.0222(3) Uani 0.8 1 d D . P C 1
S3B S 0.8107(5) 0.4074(6) 0.9044(4) 0.0222(3) Uani 0.2 1 d D . P C 2
S4A S 0.6005(2) 0.5517(2) 0.83523(16) 0.0451(7) Uani 0.5 1 d D . P D 1
S4B S 0.5742(3) 0.4158(3) 0.9259(2) 0.0451(7) Uani 0.5 1 d D . P D 2
N1 N 0.97963(18) 0.3968(3) 0.63372(18) 0.0208(8) Uani 1 1 d . . . . .
N2 N 0.81291(18) 0.7418(3) 0.76542(16) 0.0187(7) Uani 1 1 d . . . . .
N3 N 0.56462(18) 0.4663(3) 0.63261(17) 0.0190(7) Uani 1 1 d . . . . .
N4 N 0.6260(2) 0.0788(3) 0.74381(18) 0.0240(8) Uani 1 1 d . . . . .
C1 C 0.8688(2) 0.7721(3) 0.5890(2) 0.0200(9) Uani 1 1 d D . . . .
C2A C 0.8968(4) 0.8723(6) 0.5841(3) 0.0296(19) Uani 0.8 1 d D . P A 1
H2A H 0.945905 0.883461 0.597554 0.035 Uiso 0.8 1 calc R U P A 1
C2B C 0.7932(11) 0.7984(17) 0.552(2) 0.0296(19) Uani 0.2 1 d D . P A 2
H2B H 0.756520 0.746430 0.540475 0.035 Uiso 0.2 1 calc R U P A 2
C3 C 0.7810(3) 0.9163(3) 0.5343(2) 0.0285(11) Uani 1 1 d D . . . .
H3A H 0.739855 0.957717 0.511586 0.034 Uiso 0.8 1 calc R U P A 1
H3B H 0.737629 0.952871 0.512385 0.034 Uiso 0.2 1 calc R U P A 2
C4 C 0.8470(3) 0.9575(4) 0.5574(2) 0.0321(11) Uani 1 1 d D . . . .
H4B H 0.854439 1.030317 0.547945 0.038 Uiso 0.2 1 calc R U P A 2
H4A H 0.858406 1.031525 0.556103 0.038 Uiso 0.8 1 calc R U P A 1
C5 C 0.9594(2) 0.4837(3) 0.6339(2) 0.0213(9) Uani 1 1 d . . . . .
C6 C 1.0018(2) 0.2916(3) 0.6281(2) 0.0207(9) Uani 1 1 d . . . . .
C7 C 1.0317(2) 0.2730(3) 0.5803(2) 0.0235(9) Uani 1 1 d . . . . .
C8 C 1.0530(2) 0.1685(4) 0.5754(2) 0.0310(11) Uani 1 1 d . . . . .
H8 H 1.072750 0.151905 0.543051 0.037 Uiso 1 1 calc R U . . .
C9 C 1.0459(2) 0.0880(4) 0.6171(3) 0.0344(12) Uani 1 1 d . . . . .
H9 H 1.061797 0.017136 0.613702 0.041 Uiso 1 1 calc R U . . .
C10 C 1.0160(2) 0.1091(4) 0.6637(2) 0.0306(11) Uani 1 1 d . . . . .
H10 H 1.011349 0.052528 0.691698 0.037 Uiso 1 1 calc R U . . .
C11 C 0.9926(2) 0.2123(3) 0.6701(2) 0.0249(10) Uani 1 1 d . . . . .
C12 C 1.0380(3) 0.3622(4) 0.5359(2) 0.0323(11) Uani 1 1 d . . . . .
H12A H 0.991025 0.389003 0.507851 0.048 Uiso 1 1 calc R U . . .
H12B H 1.061204 0.335150 0.506684 0.048 Uiso 1 1 calc R U . . .
H12C H 1.065927 0.421067 0.564181 0.048 Uiso 1 1 calc R U . . .
C13 C 0.9581(2) 0.2378(4) 0.7187(2) 0.0319(11) Uani 1 1 d . . . . .
H13A H 0.984200 0.295535 0.749396 0.048 Uiso 1 1 calc R U . . .
H13B H 0.957958 0.173195 0.745117 0.048 Uiso 1 1 calc R U . . .
H13C H 0.909587 0.261316 0.693416 0.048 Uiso 1 1 calc R U . . .
C14 C 0.7851(2) 0.4157(3) 0.60939(19) 0.0176(8) Uani 1 1 d D . . . .
C15A C 0.7941(12) 0.4057(12) 0.5481(8) 0.021(3) Uani 0.55 1 d D . P B 1
H15A H 0.814774 0.461325 0.531291 0.026 Uiso 0.55 1 calc R U P B 1
C15B C 0.7543(15) 0.3118(14) 0.6113(10) 0.021(3) Uani 0.45 1 d D . P B 2
H15B H 0.740946 0.288997 0.647171 0.026 Uiso 0.45 1 calc R U P B 2
C16 C 0.7695(2) 0.3037(3) 0.5110(2) 0.0299(11) Uani 1 1 d D . . . .
H16A H 0.769807 0.275863 0.469663 0.036 Uiso 0.45 1 calc R U P B 2
H16 H 0.770415 0.284483 0.468280 0.036 Uiso 0.55 1 calc R U P B 1
C17 C 0.7454(3) 0.2431(3) 0.5501(2) 0.0302(11) Uani 1 1 d D . . . .
H17 H 0.726893 0.172662 0.537145 0.036 Uiso 0.55 1 calc R U P B 1
H17A H 0.726790 0.172028 0.541085 0.036 Uiso 0.45 1 calc R U P B 2
C18 C 0.8126(2) 0.6672(3) 0.7334(2) 0.0182(8) Uani 1 1 d . . . . .
C19 C 0.8081(2) 0.8347(3) 0.8011(2) 0.0194(9) Uani 1 1 d . . . . .
C20 C 0.7800(2) 0.8240(4) 0.8506(2) 0.0278(10) Uani 1 1 d . . . . .
C21 C 0.7744(3) 0.9178(4) 0.8836(2) 0.0377(12) Uani 1 1 d . . . . .
H21 H 0.755716 0.914455 0.917873 0.045 Uiso 1 1 calc R U . . .
C22 C 0.7956(3) 1.0155(4) 0.8675(3) 0.0431(13) Uani 1 1 d . . . . .
H22 H 0.790943 1.078833 0.890496 0.052 Uiso 1 1 calc R U . . .
C23 C 0.8236(3) 1.0227(4) 0.8184(2) 0.0351(12) Uani 1 1 d . . . . .
H23 H 0.838440 1.090972 0.808581 0.042 Uiso 1 1 calc R U . . .
C24 C 0.8305(2) 0.9326(3) 0.7833(2) 0.0234(9) Uani 1 1 d . . . . .
C25 C 0.7578(3) 0.7160(4) 0.8672(2) 0.0357(12) Uani 1 1 d . . . . .
H25A H 0.733240 0.675949 0.825154 0.054 Uiso 1 1 calc R U . . .
H25B H 0.726316 0.726106 0.891333 0.054 Uiso 1 1 calc R U . . .
H25C H 0.799478 0.675439 0.895833 0.054 Uiso 1 1 calc R U . . .
C26 C 0.8595(2) 0.9370(4) 0.7290(2) 0.0292(10) Uani 1 1 d . . . . .
H26A H 0.900523 0.889342 0.741086 0.044 Uiso 1 1 calc R U . . .
H26B H 0.873598 1.011129 0.724351 0.044 Uiso 1 1 calc R U . . .
H26C H 0.823457 0.913271 0.685893 0.044 Uiso 1 1 calc R U . . .
C27 C 0.7981(2) 0.3873(3) 0.8264(2) 0.0193(9) Uani 1 1 d D . . . .
C28A C 0.8163(4) 0.3812(5) 0.8959(3) 0.0272(17) Uani 0.8 1 d D . P C 1
H28A H 0.785525 0.406452 0.916375 0.033 Uiso 0.8 1 calc R U P C 1
C28B C 0.8578(9) 0.3247(16) 0.8248(10) 0.0272(17) Uani 0.2 1 d D . P C 2
H28B H 0.861794 0.302339 0.783940 0.033 Uiso 0.2 1 calc R U P C 2
C29 C 0.8824(2) 0.3359(4) 0.9348(2) 0.0291(10) Uani 1 1 d D . . . .
H29A H 0.903022 0.320633 0.981936 0.035 Uiso 0.2 1 calc R U P C 2
H29 H 0.902537 0.332361 0.982879 0.035 Uiso 0.8 1 calc R U P C 1
C30 C 0.9120(2) 0.2990(3) 0.8937(2) 0.0301(11) Uani 1 1 d D . . . .
H30 H 0.955298 0.260797 0.909222 0.036 Uiso 0.8 1 calc R U P C 1
H30A H 0.956342 0.264825 0.904995 0.036 Uiso 0.2 1 calc R U P C 2
C31 C 0.6194(2) 0.4637(3) 0.6757(2) 0.0178(8) Uani 1 1 d . . . . .
C32 C 0.4995(2) 0.4488(3) 0.57958(19) 0.0146(8) Uani 1 1 d . . . . .
C33 C 0.4482(2) 0.5298(3) 0.5630(2) 0.0177(8) Uani 1 1 d . . . . .
C34 C 0.3847(2) 0.5072(3) 0.5110(2) 0.0213(9) Uani 1 1 d . . . . .
H34 H 0.348576 0.560096 0.497912 0.026 Uiso 1 1 calc R U . . .
C35 C 0.3728(2) 0.4091(3) 0.4778(2) 0.0220(9) Uani 1 1 d . . . . .
H35 H 0.328392 0.394962 0.442698 0.026 Uiso 1 1 calc R U . . .
C36 C 0.4251(2) 0.3309(3) 0.4953(2) 0.0204(9) Uani 1 1 d . . . . .
H36 H 0.416460 0.264319 0.471409 0.024 Uiso 1 1 calc R U . . .
C37 C 0.4895(2) 0.3488(3) 0.5468(2) 0.0178(8) Uani 1 1 d . . . . .
C38 C 0.4621(2) 0.6341(3) 0.6004(2) 0.0239(9) Uani 1 1 d . . . . .
H38A H 0.480140 0.619994 0.649248 0.036 Uiso 1 1 calc R U . . .
H38B H 0.418307 0.675506 0.587094 0.036 Uiso 1 1 calc R U . . .
H38C H 0.496966 0.675428 0.589501 0.036 Uiso 1 1 calc R U . . .
C39 C 0.5475(2) 0.2661(3) 0.5672(2) 0.0236(9) Uani 1 1 d . . . . .
H39A H 0.588431 0.295806 0.560301 0.035 Uiso 1 1 calc R U . . .
H39B H 0.531178 0.201150 0.539366 0.035 Uiso 1 1 calc R U . . .
H39C H 0.560769 0.247547 0.615041 0.035 Uiso 1 1 calc R U . . .
C40 C 0.6022(2) 0.4273(3) 0.8614(2) 0.0247(10) Uani 1 1 d D . . . .
C41A C 0.5902(7) 0.4245(11) 0.9236(7) 0.0346(11) Uani 0.5 1 d D . P D 1
H41A H 0.588440 0.361197 0.948041 0.042 Uiso 0.5 1 calc R U P D 1
C41B C 0.6179(7) 0.5396(9) 0.8572(6) 0.0346(11) Uani 0.5 1 d D . P D 2
H41B H 0.638654 0.567115 0.827757 0.042 Uiso 0.5 1 calc R U P D 2
C42A C 0.5815(8) 0.5327(8) 0.9426(8) 0.0346(11) Uani 0.5 1 d D . P D 1
H42A H 0.574819 0.549203 0.983185 0.042 Uiso 0.5 1 calc R U P D 1
C42B C 0.5985(7) 0.6057(14) 0.9028(7) 0.0346(11) Uani 0.5 1 d D . P D 2
H42B H 0.601979 0.682202 0.903468 0.042 Uiso 0.5 1 calc R U P D 2
C43A C 0.5834(7) 0.6114(13) 0.8974(7) 0.0346(11) Uani 0.5 1 d D . P D 1
H43A H 0.576236 0.686531 0.901061 0.042 Uiso 0.5 1 calc R U P D 1
C43B C 0.5754(8) 0.5521(8) 0.9436(7) 0.0346(11) Uani 0.5 1 d D . P D 2
H43B H 0.561667 0.583311 0.977260 0.042 Uiso 0.5 1 calc R U P D 2
C44 C 0.6240(2) 0.1623(3) 0.7662(2) 0.0256(10) Uani 1 1 d . . . . .
C45 C 0.6290(2) -0.0262(3) 0.7202(2) 0.0194(9) Uani 1 1 d . . . . .
C46 C 0.6027(2) -0.1102(3) 0.7460(2) 0.0211(9) Uani 1 1 d . . . . .
C47 C 0.6076(2) -0.2127(3) 0.7230(2) 0.0253(10) Uani 1 1 d . . . . .
H47 H 0.589770 -0.272295 0.739358 0.030 Uiso 1 1 calc R U . . .
C48 C 0.6381(2) -0.2298(3) 0.6764(2) 0.0245(10) Uani 1 1 d . . . . .
H48 H 0.641730 -0.301093 0.661683 0.029 Uiso 1 1 calc R U . . .
C49 C 0.6632(2) -0.1446(3) 0.6511(2) 0.0222(9) Uani 1 1 d . . . . .
H49 H 0.683734 -0.157593 0.618878 0.027 Uiso 1 1 calc R U . . .
C50 C 0.6589(2) -0.0399(3) 0.6720(2) 0.0208(9) Uani 1 1 d . . . . .
C51 C 0.5711(3) -0.0898(4) 0.7985(2) 0.0330(11) Uani 1 1 d . . . . .
H51A H 0.606899 -0.058608 0.839354 0.049 Uiso 1 1 calc R U . . .
H51B H 0.554392 -0.158090 0.810090 0.049 Uiso 1 1 calc R U . . .
H51C H 0.531534 -0.039516 0.780056 0.049 Uiso 1 1 calc R U . . .
C52 C 0.6867(3) 0.0543(3) 0.6458(2) 0.0310(11) Uani 1 1 d . . . . .
H52A H 0.647311 0.096863 0.615033 0.047 Uiso 1 1 calc R U . . .
H52B H 0.715310 0.027996 0.621372 0.047 Uiso 1 1 calc R U . . .
H52C H 0.715735 0.099479 0.683898 0.047 Uiso 1 1 calc R U . . .

loop_
_atom_site_aniso_label
_atom_site_aniso_U_11
_atom_site_aniso_U_22
_atom_site_aniso_U_33
_atom_site_aniso_U_23
_atom_site_aniso_U_13
_atom_site_aniso_U_12
Au1 0.02324(9) 0.01389(7) 0.02696(9) -0.00187(6) 0.01386(7) 0.00017(6)
Au2 0.01682(8) 0.01448(7) 0.01549(7) 0.00085(6) 0.00625(6) 0.00054(6)
Au3 0.01506(8) 0.01745(8) 0.01446(7) 0.00138(6) 0.00413(6) -0.00078(6)
Au4 0.03011(10) 0.01320(7) 0.03055(9) -0.00124(7) 0.01841(8) -0.00055(7)
S1A 0.0232(8) 0.0173(7) 0.0215(7) 0.0010(6) 0.0096(7) -0.0001(6)
S1B 0.0232(8) 0.0173(7) 0.0215(7) 0.0010(6) 0.0096(7) -0.0001(6)
S2A 0.0278(15) 0.0117(11) 0.0231(14) -0.0022(11) 0.0142(11) -0.0046(10)
S2B 0.0250(18) 0.0239(18) 0.0209(17) 0.0004(16) 0.0120(15) -0.0038(15)
S3A 0.0219(7) 0.0229(7) 0.0217(7) 0.0001(6) 0.0082(6) 0.0041(5)
S3B 0.0219(7) 0.0229(7) 0.0217(7) 0.0001(6) 0.0082(6) 0.0041(5)
S4A 0.086(2) 0.0176(9) 0.0533(13) -0.0005(9) 0.0508(15) 0.0016(10)
S4B 0.086(2) 0.0176(9) 0.0533(13) -0.0005(9) 0.0508(15) 0.0016(10)
N1 0.0163(18) 0.0212(18) 0.0253(19) -0.0022(15) 0.0082(16) 0.0015(15)
N2 0.0226(19) 0.0176(17) 0.0167(17) 0.0017(15) 0.0082(15) -0.0007(14)
N3 0.0210(19) 0.0200(17) 0.0179(17) 0.0017(14) 0.0095(16) -0.0013(15)
N4 0.030(2) 0.0152(18) 0.031(2) 0.0004(16) 0.0161(18) 0.0018(15)
C1 0.028(2) 0.016(2) 0.022(2) -0.0008(17) 0.016(2) 0.0001(17)
C2A 0.029(4) 0.036(4) 0.022(4) -0.016(3) 0.008(3) -0.005(3)
C2B 0.029(4) 0.036(4) 0.022(4) -0.016(3) 0.008(3) -0.005(3)
C3 0.042(3) 0.022(2) 0.026(2) 0.0056(19) 0.017(2) 0.012(2)
C4 0.055(3) 0.018(2) 0.030(3) 0.009(2) 0.024(3) 0.002(2)
C5 0.019(2) 0.022(2) 0.024(2) -0.0035(18) 0.0098(19) -0.0030(17)
C6 0.014(2) 0.018(2) 0.025(2) -0.0050(18) 0.0010(18) 0.0015(16)
C7 0.018(2) 0.027(2) 0.020(2) -0.0078(18) 0.0016(18) -0.0008(18)
C8 0.022(2) 0.034(3) 0.032(3) -0.018(2) 0.004(2) 0.003(2)
C9 0.020(2) 0.022(2) 0.047(3) -0.009(2) -0.003(2) 0.0062(19)
C10 0.023(2) 0.021(2) 0.037(3) 0.002(2) 0.000(2) -0.0008(19)
C11 0.015(2) 0.024(2) 0.030(2) -0.0009(19) 0.0029(19) -0.0019(17)
C12 0.032(3) 0.043(3) 0.021(2) -0.005(2) 0.009(2) 0.000(2)
C13 0.030(3) 0.032(3) 0.037(3) 0.002(2) 0.015(2) -0.001(2)
C14 0.017(2) 0.020(2) 0.0143(19) 0.0011(16) 0.0046(17) 0.0053(16)
C15A 0.014(4) 0.021(5) 0.033(7) 0.010(4) 0.014(5) -0.001(4)
C15B 0.014(4) 0.021(5) 0.033(7) 0.010(4) 0.014(5) -0.001(4)
C16 0.038(3) 0.029(2) 0.027(2) 0.001(2) 0.017(2) 0.012(2)
C17 0.040(3) 0.018(2) 0.031(3) -0.002(2) 0.012(2) -0.002(2)
C18 0.019(2) 0.021(2) 0.0150(19) 0.0039(17) 0.0066(17) 0.0004(17)
C19 0.020(2) 0.018(2) 0.017(2) -0.0030(17) 0.0028(18) 0.0007(17)
C20 0.030(3) 0.031(2) 0.021(2) -0.0023(19) 0.008(2) 0.001(2)
C21 0.040(3) 0.050(3) 0.023(2) -0.013(2) 0.012(2) 0.002(2)
C22 0.051(4) 0.035(3) 0.037(3) -0.017(2) 0.010(3) 0.006(3)
C23 0.040(3) 0.023(2) 0.032(3) -0.003(2) 0.003(2) 0.001(2)
C24 0.022(2) 0.021(2) 0.020(2) -0.0027(18) 0.0002(19) -0.0034(17)
C25 0.035(3) 0.048(3) 0.028(3) 0.002(2) 0.016(2) -0.004(2)
C26 0.030(3) 0.027(2) 0.027(2) 0.004(2) 0.008(2) -0.006(2)
C27 0.019(2) 0.017(2) 0.021(2) 0.0037(17) 0.0067(18) -0.0027(16)
C28A 0.033(4) 0.034(4) 0.015(3) -0.002(3) 0.011(3) 0.014(3)
C28B 0.033(4) 0.034(4) 0.015(3) -0.002(3) 0.011(3) 0.014(3)
C29 0.020(2) 0.038(3) 0.021(2) 0.011(2) -0.0002(19) 0.000(2)
C30 0.022(2) 0.020(2) 0.041(3) 0.009(2) 0.004(2) 0.0018(18)
C31 0.021(2) 0.0156(19) 0.018(2) 0.0002(16) 0.0093(18) -0.0017(16)
C32 0.0121(19) 0.021(2) 0.0108(17) 0.0018(16) 0.0043(16) -0.0024(16)
C33 0.014(2) 0.022(2) 0.018(2) 0.0046(17) 0.0076(17) -0.0004(16)
C34 0.017(2) 0.027(2) 0.022(2) 0.0093(18) 0.0086(18) 0.0021(17)
C35 0.020(2) 0.025(2) 0.016(2) 0.0048(17) 0.0025(18) -0.0039(18)
C36 0.024(2) 0.018(2) 0.018(2) 0.0000(17) 0.0066(18) -0.0053(17)
C37 0.021(2) 0.0166(19) 0.018(2) 0.0066(16) 0.0098(18) 0.0018(16)
C38 0.025(2) 0.024(2) 0.028(2) -0.0003(19) 0.016(2) 0.0033(18)
C39 0.022(2) 0.019(2) 0.026(2) 0.0049(18) 0.005(2) 0.0047(17)
C40 0.030(3) 0.017(2) 0.030(2) -0.0009(18) 0.015(2) -0.0026(18)
C41A 0.051(3) 0.021(2) 0.0343(19) -0.0041(16) 0.019(2) 0.006(2)
C41B 0.051(3) 0.021(2) 0.0343(19) -0.0041(16) 0.019(2) 0.006(2)
C42A 0.051(3) 0.021(2) 0.0343(19) -0.0041(16) 0.019(2) 0.006(2)
C42B 0.051(3) 0.021(2) 0.0343(19) -0.0041(16) 0.019(2) 0.006(2)
C43A 0.051(3) 0.021(2) 0.0343(19) -0.0041(16) 0.019(2) 0.006(2)
C43B 0.051(3) 0.021(2) 0.0343(19) -0.0041(16) 0.019(2) 0.006(2)
C44 0.031(3) 0.021(2) 0.033(3) 0.0040(19) 0.020(2) 0.0003(19)
C45 0.024(2) 0.0144(19) 0.018(2) -0.0036(16) 0.0060(18) 0.0002(17)
C46 0.022(2) 0.020(2) 0.019(2) -0.0021(17) 0.0059(18) -0.0033(17)
C47 0.032(3) 0.019(2) 0.026(2) 0.0007(18) 0.012(2) -0.0071(19)
C48 0.029(3) 0.015(2) 0.027(2) -0.0067(18) 0.008(2) 0.0010(18)
C49 0.023(2) 0.023(2) 0.020(2) -0.0019(17) 0.0075(19) 0.0049(18)
C50 0.020(2) 0.016(2) 0.023(2) 0.0028(17) 0.0038(18) 0.0025(16)
C51 0.040(3) 0.031(3) 0.035(3) -0.005(2) 0.022(2) -0.009(2)
C52 0.037(3) 0.022(2) 0.038(3) 0.011(2) 0.019(2) 0.007(2)

loop_
_atom_type_symbol
_atom_type_description
_atom_type_scat_dispersion_real
_atom_type_scat_dispersion_imag
_atom_type_scat_source
C C 0.0033 0.0016 'International Tables Vol C Tables 4.2.6.8 and 6.1.1.4'
H H 0.0000 0.0000 'International Tables Vol C Tables 4.2.6.8 and 6.1.1.4'
Au Au -2.0133 8.8022 'International Tables Vol C Tables 4.2.6.8 and 6.1.1.4'
N N 0.0061 0.0033 'International Tables Vol C Tables 4.2.6.8 and 6.1.1.4'
S S 0.1246 0.1234 'International Tables Vol C Tables 4.2.6.8 and 6.1.1.4'

loop_
_geom_angle_atom_site_label_1
_geom_angle_atom_site_label_2
_geom_angle_atom_site_label_3
_geom_angle
_geom_angle_site_symmetry_1
_geom_angle_site_symmetry_3
_geom_angle_publ_flag
C1 Au1 Au2 95.44(11) . . ?
C5 Au1 Au2 89.37(11) . . ?
C5 Au1 C1 171.69(16) . . ?
Au1 Au2 Au3 170.503(7) . . ?
C14 Au2 Au1 88.22(11) . . ?
C14 Au2 Au3 92.95(11) . . ?
C18 Au2 Au1 93.34(11) . . ?
C18 Au2 Au3 86.17(11) . . ?
C18 Au2 C14 175.73(16) . . ?
Au4 Au3 Au2 170.837(7) . . ?
C27 Au3 Au2 90.40(11) . . ?
C27 Au3 Au4 90.73(11) . . ?
C31 Au3 Au2 94.56(11) . . ?
C31 Au3 Au4 83.53(11) . . ?
C31 Au3 C27 172.69(15) . . ?
C40 Au4 Au3 92.20(11) . . ?
C44 Au4 Au3 95.45(12) . . ?
C44 Au4 C40 172.35(16) . . ?
C3 S1A C1 94.8(2) . . ?
C4 S1B C1 97.3(5) . . ?
C17 S2A C14 94.8(3) . . ?
C16 S2B C14 95.6(3) . . ?
C30 S3A C27 94.1(2) . . ?
C27 S3B C29 95.2(4) . . ?
C40 S4A C43A 97.4(6) . . ?
C40 S4B C43B 96.7(6) . . ?
C5 N1 C6 175.6(4) . . ?
C18 N2 C19 175.6(4) . . ?
C31 N3 C32 169.4(4) . . ?
C44 N4 C45 176.5(4) . . ?
S1A C1 Au1 121.0(2) . . ?
S1B C1 Au1 124.1(4) . . ?
C2A C1 Au1 131.3(4) . . ?
C2A C1 S1A 106.9(4) . . ?
C2B C1 Au1 129.4(9) . . ?
C2B C1 S1B 106.5(9) . . ?
C1 C2A H2A 122.1 . . ?
C1 C2A C4 115.9(6) . . ?
C4 C2A H2A 122.1 . . ?
C1 C2B H2B 123.7 . . ?
C1 C2B C3 112.7(15) . . ?
C3 C2B H2B 123.7 . . ?
S1A C3 H3A 123.7 . . ?
C2B C3 H3B 128.4 . . ?
C4 C3 S1A 112.5(4) . . ?
C4 C3 C2B 103.2(9) . . ?
C4 C3 H3A 123.7 . . ?
C4 C3 H3B 128.4 . . ?
S1B C4 H4B 120.1 . . ?
C2A C4 H4A 125.3 . . ?
C3 C4 S1B 119.8(5) . . ?
C3 C4 C2A 109.4(5) . . ?
C3 C4 H4B 120.1 . . ?
C3 C4 H4A 125.3 . . ?
N1 C5 Au1 170.6(4) . . ?
C7 C6 N1 117.6(4) . . ?
C11 C6 N1 118.2(4) . . ?
C11 C6 C7 124.2(4) . . ?
C6 C7 C12 120.7(4) . . ?
C8 C7 C6 116.7(4) . . ?
C8 C7 C12 122.6(4) . . ?
C7 C8 H8 119.6 . . ?
C9 C8 C7 120.8(4) . . ?
C9 C8 H8 119.6 . . ?
C8 C9 H9 119.5 . . ?
C10 C9 C8 121.0(4) . . ?
C10 C9 H9 119.5 . . ?
C9 C10 H10 119.6 . . ?
C9 C10 C11 120.8(4) . . ?
C11 C10 H10 119.6 . . ?
C6 C11 C10 116.6(4) . . ?
C6 C11 C13 121.0(4) . . ?
C10 C11 C13 122.4(4) . . ?
C7 C12 H12A 109.5 . . ?
C7 C12 H12B 109.5 . . ?
C7 C12 H12C 109.5 . . ?
H12A C12 H12B 109.5 . . ?
H12A C12 H12C 109.5 . . ?
H12B C12 H12C 109.5 . . ?
C11 C13 H13A 109.5 . . ?
C11 C13 H13B 109.5 . . ?
C11 C13 H13C 109.5 . . ?
H13A C13 H13B 109.5 . . ?
H13A C13 H13C 109.5 . . ?
H13B C13 H13C 109.5 . . ?
S2A C14 Au2 121.5(2) . . ?
S2B C14 Au2 123.6(3) . . ?
C15A C14 Au2 131.2(6) . . ?
C15A C14 S2A 107.2(6) . . ?
C15B C14 Au2 129.1(7) . . ?
C15B C14 S2B 107.0(7) . . ?
C14 C15A H15A 122.0 . . ?
C14 C15A C16 116.0(9) . . ?
C16 C15A H15A 122.0 . . ?
C14 C15B H15B 123.6 . . ?
C14 C15B C17 112.7(11) . . ?
C17 C15B H15B 123.6 . . ?
S2B C16 H16A 120.5 . . ?
C15A C16 H16 127.0 . . ?
C17 C16 S2B 118.9(4) . . ?
C17 C16 C15A 106.0(6) . . ?
C17 C16 H16A 120.5 . . ?
C17 C16 H16 127.0 . . ?
S2A C17 H17 122.0 . . ?
C15B C17 H17A 127.1 . . ?
C16 C17 S2A 115.9(4) . . ?
C16 C17 C15B 105.7(7) . . ?
C16 C17 H17 122.0 . . ?
C16 C17 H17A 127.1 . . ?
N2 C18 Au2 174.7(4) . . ?
C20 C19 N2 118.0(4) . . ?
C20 C19 C24 124.3(4) . . ?
C24 C19 N2 117.6(4) . . ?
C19 C20 C25 121.1(4) . . ?
C21 C20 C19 116.5(4) . . ?
C21 C20 C25 122.4(4) . . ?
C20 C21 H21 119.5 . . ?
C22 C21 C20 121.0(4) . . ?
C22 C21 H21 119.5 . . ?
C21 C22 H22 119.6 . . ?
C21 C22 C23 120.8(5) . . ?
C23 C22 H22 119.6 . . ?
C22 C23 H23 119.3 . . ?
C22 C23 C24 121.3(5) . . ?
C24 C23 H23 119.3 . . ?
C19 C24 C26 120.8(4) . . ?
C23 C24 C19 116.0(4) . . ?
C23 C24 C26 123.1(4) . . ?
C20 C25 H25A 109.5 . . ?
C20 C25 H25B 109.5 . . ?
C20 C25 H25C 109.5 . . ?
H25A C25 H25B 109.5 . . ?
H25A C25 H25C 109.5 . . ?
H25B C25 H25C 109.5 . . ?
C24 C26 H26A 109.5 . . ?
C24 C26 H26B 109.5 . . ?
C24 C26 H26C 109.5 . . ?
H26A C26 H26B 109.5 . . ?
H26A C26 H26C 109.5 . . ?
H26B C26 H26C 109.5 . . ?
S3A C27 Au3 121.6(2) . . ?
S3B C27 Au3 122.2(4) . . ?
C28A C27 Au3 132.3(4) . . ?
C28A C27 S3A 105.6(4) . . ?
C28B C27 Au3 130.0(8) . . ?
C28B C27 S3B 107.7(9) . . ?
C27 C28A H28A 121.4 . . ?
C27 C28A C29 117.1(5) . . ?
C29 C28A H28A 121.4 . . ?
C27 C28B H28B 123.0 . . ?
C27 C28B C30 113.9(14) . . ?
C30 C28B H28B 123.0 . . ?
S3B C29 H29A 120.0 . . ?
C28A C29 H29 125.3 . . ?
C30 C29 S3B 119.9(5) . . ?
C30 C29 C28A 109.3(4) . . ?
C30 C29 H29A 120.0 . . ?
C30 C29 H29 125.3 . . ?
S3A C30 H30 123.2 . . ?
C28B C30 H30A 128.7 . . ?
C29 C30 S3A 113.6(4) . . ?
C29 C30 C28B 102.6(8) . . ?
C29 C30 H30 123.2 . . ?
C29 C30 H30A 128.7 . . ?
N3 C31 Au3 171.2(4) . . ?
C33 C32 N3 119.2(4) . . ?
C33 C32 C37 123.8(4) . . ?
C37 C32 N3 116.9(4) . . ?
C32 C33 C38 121.1(4) . . ?
C34 C33 C32 116.6(4) . . ?
C34 C33 C38 122.4(4) . . ?
C33 C34 H34 119.4 . . ?
C33 C34 C35 121.3(4) . . ?
C35 C34 H34 119.4 . . ?
C34 C35 H35 119.7 . . ?
C34 C35 C36 120.6(4) . . ?
C36 C35 H35 119.7 . . ?
C35 C36 H36 119.6 . . ?
C37 C36 C35 120.8(4) . . ?
C37 C36 H36 119.6 . . ?
C32 C37 C39 120.6(4) . . ?
C36 C37 C32 117.0(4) . . ?
C36 C37 C39 122.3(4) . . ?
C33 C38 H38A 109.5 . . ?
C33 C38 H38B 109.5 . . ?
C33 C38 H38C 109.5 . . ?
H38A C38 H38B 109.5 . . ?
H38A C38 H38C 109.5 . . ?
H38B C38 H38C 109.5 . . ?
C37 C39 H39A 109.5 . . ?
C37 C39 H39B 109.5 . . ?
C37 C39 H39C 109.5 . . ?
H39A C39 H39B 109.5 . . ?
H39A C39 H39C 109.5 . . ?
H39B C39 H39C 109.5 . . ?
S4A C40 Au4 123.2(2) . . ?
S4B C40 Au4 122.9(2) . . ?
C41A C40 Au4 126.4(6) . . ?
C41A C40 S4A 110.4(6) . . ?
C41B C40 Au4 130.3(6) . . ?
C41B C40 S4B 106.6(6) . . ?
C40 C41A H41A 125.6 . . ?
C42A C41A C40 108.8(12) . . ?
C42A C41A H41A 125.6 . . ?
C40 C41B H41B 123.8 . . ?
C42B C41B C40 112.4(12) . . ?
C42B C41B H41B 123.8 . . ?
C41A C42A H42A 122.5 . . ?
C43A C42A C41A 114.9(15) . . ?
C43A C42A H42A 122.5 . . ?
C41B C42B H42B 122.5 . . ?
C43B C42B C41B 115.0(15) . . ?
C43B C42B H42B 122.5 . . ?
S4A C43A H43A 125.9 . . ?
C42A C43A S4A 108.3(13) . . ?
C42A C43A H43A 125.9 . . ?
S4B C43B H43B 125.5 . . ?
C42B C43B S4B 109.0(13) . . ?
C42B C43B H43B 125.5 . . ?
N4 C44 Au4 174.6(4) . . ?
C46 C45 N4 118.5(4) . . ?
C46 C45 C50 123.5(4) . . ?
C50 C45 N4 118.0(4) . . ?
C45 C46 C51 120.9(4) . . ?
C47 C46 C45 117.2(4) . . ?
C47 C46 C51 121.8(4) . . ?
C46 C47 H47 119.5 . . ?
C46 C47 C48 121.0(4) . . ?
C48 C47 H47 119.5 . . ?
C47 C48 H48 119.7 . . ?
C49 C48 C47 120.5(4) . . ?
C49 C48 H48 119.7 . . ?
C48 C49 H49 119.6 . . ?
C48 C49 C50 120.9(4) . . ?
C50 C49 H49 119.6 . . ?
C45 C50 C52 121.3(4) . . ?
C49 C50 C45 116.8(4) . . ?
C49 C50 C52 121.9(4) . . ?
C46 C51 H51A 109.5 . . ?
C46 C51 H51B 109.5 . . ?
C46 C51 H51C 109.5 . . ?
H51A C51 H51B 109.5 . . ?
H51A C51 H51C 109.5 . . ?
H51B C51 H51C 109.5 . . ?
C50 C52 H52A 109.5 . . ?
C50 C52 H52B 109.5 . . ?
C50 C52 H52C 109.5 . . ?
H52A C52 H52B 109.5 . . ?
H52A C52 H52C 109.5 . . ?
H52B C52 H52C 109.5 . . ?

loop_
_geom_bond_atom_site_label_1
_geom_bond_atom_site_label_2
_geom_bond_distance
_geom_bond_site_symmetry_2
_geom_bond_publ_flag
Au1 Au2 3.1675(2) . ?
Au1 C1 2.013(4) . ?
Au1 C5 1.972(4) . ?
Au2 Au3 3.2163(2) . ?
Au2 C14 2.012(4) . ?
Au2 C18 1.979(4) . ?
Au3 Au4 3.1779(2) . ?
Au3 C27 2.002(4) . ?
Au3 C31 1.970(4) . ?
Au4 C40 2.013(4) . ?
Au4 C44 1.972(4) . ?
S1A C1 1.697(5) . ?
S1A C3 1.688(4) . ?
S1B C1 1.613(9) . ?
S1B C4 1.569(9) . ?
S2A C14 1.683(5) . ?
S2A C17 1.659(6) . ?
S2B C14 1.700(6) . ?
S2B C16 1.587(6) . ?
S3A C27 1.714(4) . ?
S3A C30 1.680(5) . ?
S3B C27 1.605(9) . ?
S3B C29 1.628(9) . ?
S4A C40 1.636(5) . ?
S4A C43A 1.672(13) . ?
S4B C40 1.692(5) . ?
S4B C43B 1.728(10) . ?
N1 C5 1.155(5) . ?
N1 C6 1.402(5) . ?
N2 C18 1.149(5) . ?
N2 C19 1.406(5) . ?
N3 C31 1.151(5) . ?
N3 C32 1.402(5) . ?
N4 C44 1.148(5) . ?
N4 C45 1.406(5) . ?
C1 C2A 1.389(9) . ?
C1 C2B 1.488(18) . ?
C2A H2A 0.9500 . ?
C2A C4 1.429(9) . ?
C2B H2B 0.9500 . ?
C2B C3 1.505(18) . ?
C3 H3A 0.9500 . ?
C3 H3B 0.9500 . ?
C3 C4 1.355(6) . ?
C4 H4B 0.9500 . ?
C4 H4A 0.9500 . ?
C6 C7 1.400(6) . ?
C6 C11 1.392(6) . ?
C7 C8 1.384(6) . ?
C7 C12 1.494(6) . ?
C8 H8 0.9500 . ?
C8 C9 1.382(7) . ?
C9 H9 0.9500 . ?
C9 C10 1.381(7) . ?
C10 H10 0.9500 . ?
C10 C11 1.392(6) . ?
C11 C13 1.500(6) . ?
C12 H12A 0.9800 . ?
C12 H12B 0.9800 . ?
C12 H12C 0.9800 . ?
C13 H13A 0.9800 . ?
C13 H13B 0.9800 . ?
C13 H13C 0.9800 . ?
C14 C15A 1.397(12) . ?
C14 C15B 1.444(14) . ?
C15A H15A 0.9500 . ?
C15A C16 1.475(12) . ?
C15B H15B 0.9500 . ?
C15B C17 1.511(15) . ?
C16 H16A 0.9500 . ?
C16 H16 0.9500 . ?
C16 C17 1.353(5) . ?
C17 H17 0.9500 . ?
C17 H17A 0.9500 . ?
C19 C20 1.393(6) . ?
C19 C24 1.401(6) . ?
C20 C21 1.387(6) . ?
C20 C25 1.499(6) . ?
C21 H21 0.9500 . ?
C21 C22 1.375(7) . ?
C22 H22 0.9500 . ?
C22 C23 1.380(7) . ?
C23 H23 0.9500 . ?
C23 C24 1.383(6) . ?
C24 C26 1.497(6) . ?
C25 H25A 0.9800 . ?
C25 H25B 0.9800 . ?
C25 H25C 0.9800 . ?
C26 H26A 0.9800 . ?
C26 H26B 0.9800 . ?
C26 H26C 0.9800 . ?
C27 C28A 1.388(7) . ?
C27 C28B 1.464(17) . ?
C28A H28A 0.9500 . ?
C28A C29 1.411(8) . ?
C28B H28B 0.9500 . ?
C28B C30 1.501(18) . ?
C29 H29A 0.9500 . ?
C29 H29 0.9500 . ?
C29 C30 1.328(6) . ?
C30 H30 0.9500 . ?
C30 H30A 0.9500 . ?
C32 C33 1.399(5) . ?
C32 C37 1.400(5) . ?
C33 C34 1.381(6) . ?
C33 C38 1.488(6) . ?
C34 H34 0.9500 . ?
C34 C35 1.382(6) . ?
C35 H35 0.9500 . ?
C35 C36 1.390(6) . ?
C36 H36 0.9500 . ?
C36 C37 1.377(6) . ?
C37 C39 1.506(5) . ?
C38 H38A 0.9800 . ?
C38 H38B 0.9800 . ?
C38 H38C 0.9800 . ?
C39 H39A 0.9800 . ?
C39 H39B 0.9800 . ?
C39 H39C 0.9800 . ?
C40 C41A 1.443(12) . ?
C40 C41B 1.440(12) . ?
C41A H41A 0.9500 . ?
C41A C42A 1.433(13) . ?
C41B H41B 0.9500 . ?
C41B C42B 1.442(14) . ?
C42A H42A 0.9500 . ?
C42A C43A 1.385(15) . ?
C42B H42B 0.9500 . ?
C42B C43B 1.321(15) . ?
C43A H43A 0.9500 . ?
C43B H43B 0.9500 . ?
C45 C46 1.382(5) . ?
C45 C50 1.399(5) . ?
C46 C47 1.380(6) . ?
C46 C51 1.519(6) . ?
C47 H47 0.9500 . ?
C47 C48 1.382(6) . ?
C48 H48 0.9500 . ?
C48 C49 1.374(6) . ?
C49 H49 0.9500 . ?
C49 C50 1.385(5) . ?
C50 C52 1.499(5) . ?
C51 H51A 0.9800 . ?
C51 H51B 0.9800 . ?
C51 H51C 0.9800 . ?
C52 H52A 0.9800 . ?
C52 H52B 0.9800 . ?
C52 H52C 0.9800 . ?

loop_
_geom_torsion_atom_site_label_1
_geom_torsion_atom_site_label_2
_geom_torsion_atom_site_label_3
_geom_torsion_atom_site_label_4
_geom_torsion
_geom_torsion_site_symmetry_1
_geom_torsion_site_symmetry_2
_geom_torsion_site_symmetry_3
_geom_torsion_site_symmetry_4
_geom_torsion_publ_flag
Au1 C1 C2A C4 176.8(3) . . . . ?
Au1 C1 C2B C3 -175.2(12) . . . . ?
Au2 C14 C15A C16 -174.6(7) . . . . ?
Au2 C14 C15B C17 175.7(8) . . . . ?
Au3 C27 C28A C29 175.8(4) . . . . ?
Au3 C27 C28B C30 -176.3(6) . . . . ?
Au4 C40 C41A C42A -179.2(7) . . . . ?
Au4 C40 C41B C42B 179.6(6) . . . . ?
S1A C1 C2A C4 7.4(6) . . . . ?
S1A C3 C4 C2A 4.6(5) . . . . ?
S1B C1 C2B C3 2(3) . . . . ?
S2A C14 C15A C16 2(2) . . . . ?
S2B C14 C15B C17 2(2) . . . . ?
S2B C16 C17 C15B -1.1(11) . . . . ?
S3A C27 C28A C29 3.5(6) . . . . ?
S3B C27 C28B C30 -0.6(14) . . . . ?
S3B C29 C30 C28B -8.9(11) . . . . ?
S4A C40 C41A C42A -0.6(10) . . . . ?
S4B C40 C41B C42B -5.9(9) . . . . ?
N1 C6 C7 C8 -179.8(4) . . . . ?
N1 C6 C7 C12 -1.3(6) . . . . ?
N1 C6 C11 C10 -179.2(4) . . . . ?
N1 C6 C11 C13 1.7(6) . . . . ?
N2 C19 C20 C21 -178.5(4) . . . . ?
N2 C19 C20 C25 2.1(6) . . . . ?
N2 C19 C24 C23 178.7(4) . . . . ?
N2 C19 C24 C26 -1.0(6) . . . . ?
N3 C32 C33 C34 -179.0(3) . . . . ?
N3 C32 C33 C38 0.5(5) . . . . ?
N3 C32 C37 C36 179.1(3) . . . . ?
N3 C32 C37 C39 -1.6(5) . . . . ?
N4 C45 C46 C47 -178.7(4) . . . . ?
N4 C45 C46 C51 0.2(6) . . . . ?
N4 C45 C50 C49 178.1(4) . . . . ?
N4 C45 C50 C52 -0.3(6) . . . . ?
C1 S1A C3 C4 -0.5(4) . . . . ?
C1 S1B C4 C3 8.3(7) . . . . ?
C1 C2A C4 C3 -8.0(7) . . . . ?
C1 C2B C3 C4 3(3) . . . . ?
C2B C3 C4 S1B -7.1(19) . . . . ?
C3 S1A C1 Au1 -174.6(2) . . . . ?
C3 S1A C1 C2A -3.8(4) . . . . ?
C4 S1B C1 Au1 172.2(3) . . . . ?
C4 S1B C1 C2B -5(2) . . . . ?
C6 C7 C8 C9 -1.2(6) . . . . ?
C7 C6 C11 C10 1.0(6) . . . . ?
C7 C6 C11 C13 -178.1(4) . . . . ?
C7 C8 C9 C10 1.4(7) . . . . ?
C8 C9 C10 C11 -0.4(7) . . . . ?
C9 C10 C11 C6 -0.8(6) . . . . ?
C9 C10 C11 C13 178.3(4) . . . . ?
C11 C6 C7 C8 0.0(6) . . . . ?
C11 C6 C7 C12 178.5(4) . . . . ?
C12 C7 C8 C9 -179.6(4) . . . . ?
C14 S2A C17 C16 0.7(5) . . . . ?
C14 S2B C16 C17 2.1(6) . . . . ?
C14 C15A C16 C17 -1.8(19) . . . . ?
C14 C15B C17 C16 -1(2) . . . . ?
C15A C16 C17 S2A 0.5(10) . . . . ?
C16 S2B C14 Au2 -176.4(3) . . . . ?
C16 S2B C14 C15B -2.2(16) . . . . ?
C17 S2A C14 Au2 175.6(3) . . . . ?
C17 S2A C14 C15A -1.7(13) . . . . ?
C19 C20 C21 C22 0.2(7) . . . . ?
C20 C19 C24 C23 0.2(7) . . . . ?
C20 C19 C24 C26 -179.5(4) . . . . ?
C20 C21 C22 C23 -0.6(8) . . . . ?
C21 C22 C23 C24 0.8(8) . . . . ?
C22 C23 C24 C19 -0.6(7) . . . . ?
C22 C23 C24 C26 179.1(5) . . . . ?
C24 C19 C20 C21 0.0(7) . . . . ?
C24 C19 C20 C25 -179.4(4) . . . . ?
C25 C20 C21 C22 179.6(5) . . . . ?
C27 S3A C30 C29 -2.3(4) . . . . ?
C27 S3B C29 C30 8.4(7) . . . . ?
C27 C28A C29 C30 -5.3(7) . . . . ?
C27 C28B C30 C29 5.6(14) . . . . ?
C28A C29 C30 S3A 4.5(6) . . . . ?
C29 S3B C27 Au3 172.4(3) . . . . ?
C29 S3B C27 C28B -3.7(9) . . . . ?
C30 S3A C27 Au3 -174.0(2) . . . . ?
C30 S3A C27 C28A -0.7(4) . . . . ?
C31 N3 C32 C33 164.5(19) . . . . ?
C31 N3 C32 C37 -14(2) . . . . ?
C32 C33 C34 C35 0.5(6) . . . . ?
C33 C32 C37 C36 0.2(6) . . . . ?
C33 C32 C37 C39 179.4(3) . . . . ?
C33 C34 C35 C36 -1.0(6) . . . . ?
C34 C35 C36 C37 1.2(6) . . . . ?
C35 C36 C37 C32 -0.7(6) . . . . ?
C35 C36 C37 C39 -179.9(4) . . . . ?
C37 C32 C33 C34 -0.1(6) . . . . ?
C37 C32 C33 C38 179.4(4) . . . . ?
C38 C33 C34 C35 -179.0(4) . . . . ?
C40 S4A C43A C42A 2.4(9) . . . . ?
C40 S4B C43B C42B -1.7(10) . . . . ?
C40 C41A C42A C43A 2.5(13) . . . . ?
C40 C41B C42B C43B 5.1(13) . . . . ?
C41A C42A C43A S4A -3.2(13) . . . . ?
C41B C42B C43B S4B -1.7(13) . . . . ?
C43A S4A C40 Au4 177.6(5) . . . . ?
C43A S4A C40 C41A -1.0(8) . . . . ?
C43B S4B C40 Au4 179.3(6) . . . . ?
C43B S4B C40 C41B 4.4(7) . . . . ?
C45 C46 C47 C48 0.5(7) . . . . ?
C46 C45 C50 C49 -1.5(6) . . . . ?
C46 C45 C50 C52 -179.9(4) . . . . ?
C46 C47 C48 C49 -1.1(7) . . . . ?
C47 C48 C49 C50 0.4(7) . . . . ?
C48 C49 C50 C45 0.8(6) . . . . ?
C48 C49 C50 C52 179.2(4) . . . . ?
C50 C45 C46 C47 0.8(6) . . . . ?
C50 C45 C46 C51 179.8(4) . . . . ?
C51 C46 C47 C48 -178.5(4) . . . . ?
